data_7710410
loop_
_publ_author_name
'M\;aczka, Miros\/law'
'G\;agor, Anna'
'Stefa\'nska, Dagmara'
'Zar\;eba, Jan K.'
'Pikul, Adam'

_publ_section_title
;
 Structural, magnetic and photoluminescence properties of new hybrid
 hypophosphites: discovery of the first noncentrosymmetric and two
 cobalt-based members
;
_journal_name_full 'Dalton Transactions'
_journal_paper_doi 10.1039/D2DT01212J
_journal_year 2022
_chemical_formula_moiety 'Cd2 H12 O12 P6, 2(C4 H10 N)'
_chemical_formula_sum 'C8 H32 Cd2 N2 O12 P6'
_chemical_formula_weight 758.97
_space_group_crystal_system orthorhombic
_space_group_IT_number 41
_space_group_name_Hall 'A 2 -2ab'
_space_group_name_H-M_alt 'A e a 2'
_atom_sites_solution_hydrogens mixed
_audit_creation_date 2022-02-17
_audit_creation_method
;
Olex2 1.5
(compiled 2021.10.07 svn.r9718050b for OlexSys, GUI svn.r6410)
;
_audit_update_record
;
2022-02-21 deposited with the CCDC.	2022-05-23 downloaded from the CCDC.
;
_cell_angle_alpha 90
_cell_angle_beta 90
_cell_angle_gamma 90
_cell_formula_units_Z 4
_cell_length_a 12.85650(10)
_cell_length_b 13.9166(2)
_cell_length_c 13.6699(2)
_cell_measurement_reflns_used 37459
_cell_measurement_temperature 295.00(10)
_cell_measurement_theta_max 29.3670
_cell_measurement_theta_min 3.2990
_cell_volume 2445.80(5)
_computing_molecular_graphics 'Olex2 1.5 (Dolomanov et al., 2009)'
_computing_publication_material 'Olex2 1.5 (Dolomanov et al., 2009)'
_computing_structure_refinement 'SHELXL 2018/3 (Sheldrick, 2015)'
_computing_structure_solution 'SHELXT 2018/2 (Sheldrick, 2018)'
_diffrn_ambient_temperature 295.00(10)
_diffrn_detector_area_resol_mean 10.6249
_diffrn_measured_fraction_theta_full 1.000
_diffrn_measured_fraction_theta_max 0.972
_diffrn_measurement_device 'four-circle diffractometer'
_diffrn_measurement_device_type 'Xcalibur, Atlas'
_diffrn_radiation_type MoK\a
_diffrn_radiation_wavelength 0.71073
_diffrn_reflns_av_R_equivalents 0.0187
_diffrn_reflns_av_unetI/netI 0.0080
_diffrn_reflns_Laue_measured_fraction_full 1.000
_diffrn_reflns_Laue_measured_fraction_max 0.972
_diffrn_reflns_limit_h_max 17
_diffrn_reflns_limit_h_min -17
_diffrn_reflns_limit_k_max 19
_diffrn_reflns_limit_k_min -18
_diffrn_reflns_limit_l_max 18
_diffrn_reflns_limit_l_min -18
_diffrn_reflns_number 51641
_diffrn_reflns_point_group_measured_fraction_full 1.000
_diffrn_reflns_point_group_measured_fraction_max 0.957
_diffrn_reflns_theta_full 25.000
_diffrn_reflns_theta_max 29.572
_diffrn_reflns_theta_min 2.621
_diffrn_source 'fine-focus sealed X-ray tube'
_diffrn_source_type 'Enhance (Mo) X-ray Source'
_exptl_absorpt_coefficient_mu 2.185
_exptl_absorpt_correction_T_max 1.00000
_exptl_absorpt_correction_T_min 0.85672
_exptl_absorpt_correction_type multi-scan
_exptl_absorpt_process_details
;
CrysAlisPro 1.171.38.41 (Rigaku Oxford Diffraction, 2015)
Empirical absorption correction using spherical harmonics,
 implemented in SCALE3 ABSPACK scaling algorithm.
;
_exptl_crystal_density_diffrn 2.061
_exptl_crystal_description prism
_exptl_crystal_F_000 1504
_exptl_crystal_size_max 0.19
_exptl_crystal_size_mid 0.18
_exptl_crystal_size_min 0.15
_refine_diff_density_max 0.606
_refine_diff_density_min -0.642
_refine_diff_density_rms 0.105
_refine_ls_abs_structure_details
;
 Refined as an inversion twin.
;
_refine_ls_abs_structure_Flack 0.38(2)
_refine_ls_extinction_method none
_refine_ls_goodness_of_fit_ref 1.140
_refine_ls_hydrogen_treatment mixed
_refine_ls_matrix_type full
_refine_ls_number_parameters 150
_refine_ls_number_reflns 3297
_refine_ls_number_restraints 1
_refine_ls_restrained_S_all 1.140
_refine_ls_R_factor_all 0.0165
_refine_ls_R_factor_gt 0.0158
_refine_ls_shift/su_max 0.008
_refine_ls_shift/su_mean 0.000
_refine_ls_structure_factor_coef Fsqd
_refine_ls_weighting_details 'w=1/[\s^2^(Fo^2^)+(0.0245P)^2^+1.3691P] where P=(Fo^2^+2Fc^2^)/3'
_refine_ls_weighting_scheme calc
_refine_ls_wR_factor_gt 0.0414
_refine_ls_wR_factor_ref 0.0418
_reflns_Friedel_coverage 0.893
_reflns_Friedel_fraction_full 1.000
_reflns_Friedel_fraction_max 0.941
_reflns_number_gt 3227
_reflns_number_total 3297
_reflns_threshold_expression 'I > 2\s(I)'
_cod_data_source_file d2dt01212j2.cif
_cod_data_source_block aea2
_cod_original_sg_symbol_Hall 'A 2 -2ac'
_cod_database_code 7710410
_shelx_shelxl_version_number 2018/3
_shelx_space_group_comment
;
The symmetry employed for this shelxl refinement is uniquely defined
by the following loop, which should always be used as a source of
symmetry information in preference to the above space-group names.
They are only intended as comments.
;
_oxdiff_exptl_absorpt_empirical_full_min 0.918
_oxdiff_exptl_absorpt_empirical_full_max 1.180
_oxdiff_exptl_absorpt_empirical_details
;
Empirical correction (ABSPACK) includes:
- Absorption correction using spherical harmonics
- Frame scaling
;
_olex2_refinement_description
;
1. Twinned data refinement
 Scales: 0.62(2)
 0.38(2)
2. Fixed Uiso
 At 1.2 times of:
  All C(H,H) groups, All N(H,H) groups, All O(H,H,H,H,H,H) groups
3.a Everything fixed:
 H3A, H3B
3.b Secondary CH2 refined with riding coordinates:
 C1(H1C,H1D), N1(H1E,H1F), C4(H4A,H4B), C2(H2A,H2B), C3(H3C,H3D)
;
_olex2_submission_special_instructions 'No special instructions were received'

loop_
_space_group_symop_operation_xyz
'x, y, z'
'-x, -y, z'
'x+1/2, -y+1/2, z'
'-x+1/2, y+1/2, z'
'x, y+1/2, z+1/2'
'-x, -y+1/2, z+1/2'
'x+1/2, -y+1, z+1/2'
'-x+1/2, y+1, z+1/2'

loop_
_atom_site_label
_atom_site_type_symbol
_atom_site_fract_x
_atom_site_fract_y
_atom_site_fract_z
_atom_site_U_iso_or_equiv
_atom_site_adp_type
_atom_site_occupancy
_atom_site_site_symmetry_order
_atom_site_calc_flag
_atom_site_refinement_flags_posn
_atom_site_refinement_flags_adp
_atom_site_refinement_flags_occupancy
_atom_site_disorder_assembly
_atom_site_disorder_group
Cd1 Cd 0.24014(2) 0.54539(2) 0.58983(2) 0.01704(6) Uani 1 1 d . . . . .
P4 P 0.000000 0.500000 0.68995(9) 0.02529(19) Uani 1 2 d S T P . .
P2 P 0.500000 0.500000 0.59083(11) 0.02413(16) Uani 1 2 d S T P . .
P3 P 0.24325(13) 0.54845(7) 0.3437(2) 0.0385(2) Uani 1 1 d . . . . .
P1 P 0.25454(6) 0.79931(5) 0.63325(9) 0.02731(19) Uani 1 1 d . . . . .
O6 O 0.30451(16) 0.88394(12) 0.5854(3) 0.0376(5) Uani 1 1 d . . . . .
O1 O 0.2659(2) 0.70565(14) 0.5843(7) 0.0569(9) Uani 1 1 d . . . . .
O2 O 0.40176(17) 0.51179(19) 0.53444(16) 0.0366(5) Uani 1 1 d . . . . .
C1 C 0.5073(3) 0.7592(2) 0.4899(3) 0.0393(8) Uani 1 1 d . . . . .
H1C H 0.559317 0.764498 0.540947 0.047 Uiso 1 1 calc R U . . .
H1D H 0.448871 0.722377 0.514686 0.047 Uiso 1 1 calc R U . . .
N1 N 0.4728(2) 0.85606(18) 0.4569(2) 0.0288(5) Uani 1 1 d . . . . .
H1E H 0.421281 0.877661 0.494428 0.035 Uiso 1 1 calc R U . . .
H1F H 0.525272 0.897728 0.459431 0.035 Uiso 1 1 calc R U . . .
O3 O 0.17303(19) 0.54917(15) 0.43094(16) 0.0296(5) Uani 1 1 d . . . . .
C4 C 0.4371(4) 0.8428(3) 0.3551(3) 0.0520(11) Uani 1 1 d . . . . .
H4A H 0.447090 0.901294 0.317602 0.062 Uiso 1 1 calc R U . . .
H4B H 0.363883 0.825927 0.353586 0.062 Uiso 1 1 calc R U . . .
O4 O 0.07163(18) 0.56481(18) 0.63494(18) 0.0351(5) Uani 1 1 d . . . . .
C2 C 0.5516(4) 0.7131(3) 0.4016(3) 0.0542(11) Uani 1 1 d . . . . .
H2A H 0.535654 0.644928 0.401033 0.065 Uiso 1 1 calc R U . . .
H2B H 0.626542 0.720907 0.400255 0.065 Uiso 1 1 calc R U . . .
C3 C 0.5020(3) 0.7628(3) 0.3142(3) 0.0490(10) Uani 1 1 d . . . . .
H3C H 0.555134 0.788051 0.270843 0.059 Uiso 1 1 calc R U . . .
H3D H 0.459023 0.718066 0.277772 0.059 Uiso 1 1 calc R U . . .
O5 O 0.1972(2) 0.5339(2) 0.2460(2) 0.0486(7) Uani 1 1 d . . . . .
H1A H 0.297(4) 0.778(3) 0.725(3) 0.058 Uiso 1 1 d . U . . .
H1B H 0.148(4) 0.823(3) 0.647(3) 0.058 Uiso 1 1 d . U . . .
H4 H -0.061(5) 0.554(3) 0.744(4) 0.058 Uiso 1 1 d . U . . .
H2 H 0.522(4) 0.577(4) 0.651(3) 0.058 Uiso 1 1 d . U . . .
H3A H 0.321300 0.636900 0.341100 0.058 Uiso 1 1 d . U . . .
H3B H 0.308100 0.461200 0.349700 0.058 Uiso 1 1 d . U . . .

loop_
_atom_site_aniso_label
_atom_site_aniso_U_11
_atom_site_aniso_U_22
_atom_site_aniso_U_33
_atom_site_aniso_U_23
_atom_site_aniso_U_13
_atom_site_aniso_U_12
Cd1 0.01677(8) 0.01644(9) 0.01792(8) -0.00048(12) -0.00009(18) -0.00044(4)
P4 0.0218(4) 0.0340(5) 0.0201(4) 0.000 0.000 -0.0078(4)
P2 0.0174(3) 0.0316(4) 0.0234(4) 0.000 0.000 -0.0005(3)
P3 0.0248(5) 0.0719(7) 0.0187(5) -0.0040(5) 0.0033(4) -0.0076(5)
P1 0.0268(4) 0.0218(4) 0.0333(4) 0.0036(3) 0.0015(3) -0.0025(3)
O6 0.0368(10) 0.0172(7) 0.0589(13) -0.0003(12) 0.0165(18) 0.0001(7)
O1 0.0573(14) 0.0197(11) 0.094(3) 0.000(2) 0.013(2) -0.0086(8)
O2 0.0181(9) 0.0622(14) 0.0296(11) -0.0056(10) 0.0004(8) 0.0079(10)
C1 0.050(2) 0.0348(17) 0.0331(17) 0.0043(12) 0.0005(12) 0.0084(15)
N1 0.0266(11) 0.0300(12) 0.0300(12) -0.0067(10) -0.0010(10) 0.0001(10)
O3 0.0266(11) 0.0441(12) 0.0180(9) -0.0005(7) 0.0008(8) 0.0056(8)
C4 0.067(3) 0.056(2) 0.0333(17) -0.0088(15) -0.0151(17) 0.030(2)
O4 0.0237(11) 0.0363(11) 0.0452(13) 0.0135(9) 0.0113(9) 0.0049(9)
C2 0.074(3) 0.045(2) 0.043(2) -0.0025(15) 0.000(2) 0.028(2)
C3 0.069(3) 0.046(2) 0.032(2) -0.0106(15) -0.0064(18) 0.020(2)
O5 0.0390(15) 0.087(2) 0.0199(10) -0.0003(11) 0.0040(11) -0.0055(13)

loop_
_atom_type_symbol
_atom_type_description
_atom_type_scat_dispersion_real
_atom_type_scat_dispersion_imag
_atom_type_scat_source
C C 0.0033 0.0016 'International Tables Vol C Tables 4.2.6.8 and 6.1.1.4'
H H 0.0000 0.0000 'International Tables Vol C Tables 4.2.6.8 and 6.1.1.4'
Cd Cd -0.8075 1.2024 'International Tables Vol C Tables 4.2.6.8 and 6.1.1.4'
N N 0.0061 0.0033 'International Tables Vol C Tables 4.2.6.8 and 6.1.1.4'
O O 0.0106 0.0060 'International Tables Vol C Tables 4.2.6.8 and 6.1.1.4'
P P 0.1023 0.0942 'International Tables Vol C Tables 4.2.6.8 and 6.1.1.4'

loop_
_geom_angle_atom_site_label_1
_geom_angle_atom_site_label_2
_geom_angle_atom_site_label_3
_geom_angle
_geom_angle_site_symmetry_1
_geom_angle_site_symmetry_3
_geom_angle_publ_flag
O6 Cd1 O3 84.61(10) 4_545 . ?
O1 Cd1 O6 173.19(17) . 4_545 ?
O1 Cd1 O2 93.34(11) . . ?
O1 Cd1 O3 90.0(2) . . ?
O1 Cd1 O4 91.81(10) . . ?
O1 Cd1 O5 92.8(2) . 8_545 ?
O2 Cd1 O6 91.05(9) . 4_545 ?
O2 Cd1 O3 91.87(8) . . ?
O2 Cd1 O4 173.48(9) . . ?
O2 Cd1 O5 88.52(9) . 8_545 ?
O4 Cd1 O6 83.47(9) . 4_545 ?
O4 Cd1 O3 84.11(8) . . ?
O4 Cd1 O5 95.24(10) . 8_545 ?
O5 Cd1 O6 92.51(11) 8_545 4_545 ?
O5 Cd1 O3 177.10(9) 8_545 . ?
O4 P4 O4 119.5(2) . 2_565 ?
O4 P4 H4 108(2) 2_565 2_565 ?
O4 P4 H4 105(2) . 2_565 ?
O4 P4 H4 108(2) . . ?
O4 P4 H4 105(2) 2_565 . ?
H4 P4 H4 111(5) . 2_565 ?
O2 P2 O2 117.63(19) 2_665 . ?
O2 P2 H2 103(2) 2_665 . ?
O2 P2 H2 113(2) . . ?
O3 P3 H3A 113.2 . . ?
O3 P3 H3B 107.6 . . ?
O5 P3 O3 118.71(18) . . ?
O5 P3 H3A 109.9 . . ?
O5 P3 H3B 99.4 . . ?
H3A P3 H3B 106.4 . . ?
O6 P1 H1A 113(2) . . ?
O6 P1 H1B 106.7(18) . . ?
O1 P1 O6 117.1(3) . . ?
O1 P1 H1A 100.6(18) . . ?
O1 P1 H1B 111.1(18) . . ?
H1A P1 H1B 108(3) . . ?
P1 O6 Cd1 130.25(14) . 4 ?
P1 O1 Cd1 147.7(5) . . ?
P2 O2 Cd1 128.99(13) . . ?
H1C C1 H1D 108.8 . . ?
N1 C1 H1C 110.7 . . ?
N1 C1 H1D 110.7 . . ?
C2 C1 H1C 110.7 . . ?
C2 C1 H1D 110.7 . . ?
C2 C1 N1 105.1(3) . . ?
C1 N1 H1E 110.7 . . ?
C1 N1 H1F 110.7 . . ?
H1E N1 H1F 108.8 . . ?
C4 N1 C1 105.3(3) . . ?
C4 N1 H1E 110.7 . . ?
C4 N1 H1F 110.7 . . ?
P3 O3 Cd1 121.18(16) . . ?
N1 C4 H4A 110.6 . . ?
N1 C4 H4B 110.6 . . ?
N1 C4 C3 105.7(3) . . ?
H4A C4 H4B 108.7 . . ?
C3 C4 H4A 110.6 . . ?
C3 C4 H4B 110.6 . . ?
P4 O4 Cd1 130.86(14) . . ?
C1 C2 H2A 110.5 . . ?
C1 C2 H2B 110.5 . . ?
C1 C2 C3 106.4(3) . . ?
H2A C2 H2B 108.6 . . ?
C3 C2 H2A 110.5 . . ?
C3 C2 H2B 110.5 . . ?
C4 C3 C2 106.2(3) . . ?
C4 C3 H3C 110.5 . . ?
C4 C3 H3D 110.5 . . ?
C2 C3 H3C 110.5 . . ?
C2 C3 H3D 110.5 . . ?
H3C C3 H3D 108.7 . . ?
P3 O5 Cd1 133.94(19) . 8_544 ?

loop_
_geom_bond_atom_site_label_1
_geom_bond_atom_site_label_2
_geom_bond_distance
_geom_bond_site_symmetry_2
_geom_bond_publ_flag
Cd1 O6 2.3198(17) 4_545 ?
Cd1 O1 2.256(2) . ?
Cd1 O2 2.260(2) . ?
Cd1 O3 2.338(2) . ?
Cd1 O4 2.269(2) . ?
Cd1 O5 2.287(3) 8_545 ?
P4 O4 1.492(2) 2_565 ?
P4 O4 1.492(2) . ?
P4 H4 1.32(5) 2_565 ?
P4 H4 1.32(5) . ?
P2 O2 1.489(2) 2_665 ?
P2 O2 1.489(2) . ?
P2 H2 1.38(5) . ?
P3 O3 1.496(3) . ?
P3 O5 1.476(4) . ?
P3 H3A 1.5885 . ?
P3 H3B 1.4752 . ?
P1 O6 1.493(2) . ?
P1 O1 1.473(5) . ?
P1 H1A 1.40(5) . ?
P1 H1B 1.42(5) . ?
C1 H1C 0.9700 . ?
C1 H1D 0.9700 . ?
C1 N1 1.489(4) . ?
C1 C2 1.480(5) . ?
N1 H1E 0.8900 . ?
N1 H1F 0.8900 . ?
N1 C4 1.478(4) . ?
C4 H4A 0.9700 . ?
C4 H4B 0.9700 . ?
C4 C3 1.501(5) . ?
C2 H2A 0.9700 . ?
C2 H2B 0.9700 . ?
C2 C3 1.521(6) . ?
C3 H3C 0.9700 . ?
C3 H3D 0.9700 . ?

loop_
_geom_torsion_atom_site_label_1
_geom_torsion_atom_site_label_2
_geom_torsion_atom_site_label_3
_geom_torsion_atom_site_label_4
_geom_torsion
_geom_torsion_site_symmetry_1
_geom_torsion_site_symmetry_2
_geom_torsion_site_symmetry_3
_geom_torsion_site_symmetry_4
_geom_torsion_publ_flag
O6 P1 O1 Cd1 173.2(5) . . . . ?
O1 P1 O6 Cd1 151.9(3) . . . 4 ?
O2 P2 O2 Cd1 -173.6(2) 2_665 . . . ?
C1 N1 C4 C3 -30.9(5) . . . . ?
C1 C2 C3 C4 5.0(5) . . . . ?
N1 C1 C2 C3 -23.8(4) . . . . ?
N1 C4 C3 C2 15.9(5) . . . . ?
O3 P3 O5 Cd1 170.51(19) . . . 8_544 ?
O4 P4 O4 Cd1 -95.08(19) 2_565 . . . ?
C2 C1 N1 C4 34.1(4) . . . . ?
O5 P3 O3 Cd1 169.45(16) . . . . ?

loop_
_twin_individual_id
_twin_individual_mass_fraction_refined
1 0.62(2)
2 0.38(2)
